data_2207782
loop_
_publ_author_name
'Silva, Luiz Everson da'
'Joussef, Antonio Carlos'
'Foro, Sabine'
'Schmidt, Boris'

_publ_section_title
;
 4,5-Dibromo-<i>N</i>-(8-quinolyl)thiophene-2-sulfonamide
;
_journal_coeditor_code HG6272
_journal_issue 1
_journal_name_full 'Acta Crystallographica Section E'
_journal_page_first o309
_journal_page_last o310
_journal_paper_doi 10.1107/S1600536805041693
_journal_volume 62
_journal_year 2006
_chemical_formula_iupac 'C13 H8 Br2 N2 O2 S2'
_chemical_formula_moiety 'C13 H8 Br2 N2 O2 S2'
_chemical_formula_sum 'C13 H8 Br2 N2 O2 S2'
_chemical_formula_weight 448.15
_chemical_name_systematic
;
4,5-Dibromo-N-(8-quinolyl)thiophene-2-sulfonamide
;
_space_group_IT_number 33
_symmetry_cell_setting orthorhombic
_symmetry_space_group_name_Hall 'P 2c -2n'
_symmetry_space_group_name_H-M 'P n a 21'
_atom_sites_solution_hydrogens geom
_atom_sites_solution_primary direct
_atom_sites_solution_secondary difmap
_audit_creation_method SHELXL-97
_cell_angle_alpha 90.00
_cell_angle_beta 90.00
_cell_angle_gamma 90.00
_cell_formula_units_Z 8
_cell_length_a 28.318(2)
_cell_length_b 7.0471(5)
_cell_length_c 15.0940(10)
_cell_measurement_reflns_used 2740
_cell_measurement_temperature 299(2)
_cell_measurement_theta_max 18.04
_cell_measurement_theta_min 2.84
_cell_volume 3012.2(4)
_computing_cell_refinement
;
CrysAlis RED-CCD (Oxford Diffraction, 2004)
;
_computing_data_collection
;
CrysAlis CCD (Oxford Diffraction, 2003)
;
_computing_data_reduction
;
CrysAlis RED-CCD
;
_computing_molecular_graphics 'PLATON (Spek, 2003)'
_computing_publication_material SHELXL97
_computing_structure_refinement 'SHELXL97 (Sheldrick, 1997)'
_computing_structure_solution 'SHELXS97 (Sheldrick, 1997)'
_diffrn_ambient_temperature 299(2)
_diffrn_measured_fraction_theta_full 0.994
_diffrn_measured_fraction_theta_max 0.994
_diffrn_measurement_device_type
;
Oxford Diffraction Xcalibur (TM) diffractometer with Sapphire CCD detector
;
_diffrn_measurement_method
;
Rotation method data acquisition using \w and \f
;
_diffrn_radiation_monochromator graphite
_diffrn_radiation_source 'fine-focus sealed tube'
_diffrn_radiation_type MoK\a
_diffrn_radiation_wavelength 0.71073
_diffrn_reflns_av_R_equivalents 0.0625
_diffrn_reflns_av_sigmaI/netI 0.0713
_diffrn_reflns_limit_h_max 34
_diffrn_reflns_limit_h_min -35
_diffrn_reflns_limit_k_max 8
_diffrn_reflns_limit_k_min -5
_diffrn_reflns_limit_l_max 18
_diffrn_reflns_limit_l_min -18
_diffrn_reflns_number 20485
_diffrn_reflns_theta_full 26.36
_diffrn_reflns_theta_max 26.36
_diffrn_reflns_theta_min 4.08
_diffrn_standards_decay_% 0
_diffrn_standards_number 0
_exptl_absorpt_coefficient_mu 5.663
_exptl_absorpt_correction_T_max 0.7602
_exptl_absorpt_correction_T_min 0.3441
_exptl_absorpt_correction_type analytical
_exptl_absorpt_process_details
;
(CrysAlis RED-CCD; Oxford Diffraction, 2004)
;
_exptl_crystal_colour pink
_exptl_crystal_density_diffrn 1.976
_exptl_crystal_density_method 'not measured'
_exptl_crystal_description 'rod shaped'
_exptl_crystal_F_000 1744
_exptl_crystal_size_max 0.28
_exptl_crystal_size_mid 0.10
_exptl_crystal_size_min 0.08
_refine_diff_density_max 0.687
_refine_diff_density_min -0.537
_refine_ls_abs_structure_details 'Flack (1983)'
_refine_ls_abs_structure_Flack 0.00(2)
_refine_ls_extinction_method none
_refine_ls_goodness_of_fit_ref 0.884
_refine_ls_hydrogen_treatment constr
_refine_ls_matrix_type full
_refine_ls_number_parameters 380
_refine_ls_number_reflns 6068
_refine_ls_number_restraints 2
_refine_ls_restrained_S_all 0.884
_refine_ls_R_factor_all 0.0863
_refine_ls_R_factor_gt 0.0447
_refine_ls_shift/su_max 0.022
_refine_ls_shift/su_mean 0.002
_refine_ls_structure_factor_coef Fsqd
_refine_ls_weighting_details 'calc w = 1/[\s^2^(Fo^2^)+(0.0499P)^2^] where P = (Fo^2^+2Fc^2^)/3'
_refine_ls_weighting_scheme calc
_refine_ls_wR_factor_gt 0.0902
_refine_ls_wR_factor_ref 0.1032
_reflns_number_gt 3494
_reflns_number_total 6068
_reflns_threshold_expression I>2\s(I)
_cod_data_source_file hg6272.cif
_cod_data_source_block I
_cod_depositor_comments
;
The following automatic conversions were performed:
'_symmetry_cell_setting' value 'Orthorhombic' changed to 'orthorhombic'
according to '/home/saulius/struct/CIF-dictionaries/cif_core.dic'
dictionary named 'cif_core.dic' version 2.4.1 from 2010-06-29.

Automatic conversion script
Id: cif_fix_enum 1527 2010-12-29 10:47:43Z saulius 

The following automatic conversions were performed:

'_symmetry_cell_setting' value 'Orthorhombic' changed to
'orthorhombic' according to
/home/saulius/struct/CIF-dictionaries/cif_core.dic dictionary named
'cif_core.dic' version 2.4.1 from 2010-06-29.

Automatic conversion script
Id: cif_fix_values 1715 2011-07-08 13:25:40Z adriana 
;
_cod_database_code 2207782
_cod_database_fobs_code 2207782

loop_
_symmetry_equiv_pos_as_xyz
'x, y, z'
'-x, -y, z+1/2'
'-x+1/2, y+1/2, z+1/2'
'x+1/2, -y+1/2, z'

loop_
_atom_site_label
_atom_site_fract_x
_atom_site_fract_y
_atom_site_fract_z
_atom_site_U_iso_or_equiv
_atom_site_adp_type
_atom_site_calc_flag
_atom_site_refinement_flags
_atom_site_occupancy
_atom_site_type_symbol
Br1 0.20499(3) 0.84695(12) -0.12857(6) 0.0771(3) Uani d . 1 Br
Br2 0.19211(3) 0.36792(11) -0.06921(5) 0.0684(3) Uani d . 1 Br
S1 0.07727(7) 0.8703(3) 0.15981(12) 0.0500(5) Uani d . 1 S
S2 0.12721(7) 0.5391(3) 0.07494(14) 0.0623(6) Uani d . 1 S
O1 0.0804(2) 0.7550(9) 0.2355(3) 0.0713(16) Uani d . 1 O
O2 0.08613(19) 1.0716(7) 0.1636(3) 0.0652(15) Uani d . 1 O
N1 0.0245(2) 0.8470(8) 0.1188(4) 0.0505(16) Uani d . 1 N
H1N 0.0083 0.9485 0.1101 0.061 Uiso calc R 1 H
N2 -0.0264(2) 0.8417(8) -0.0288(4) 0.0468(15) Uani d . 1 N
C1 0.0034(2) 0.6709(10) 0.0964(4) 0.0403(17) Uani d . 1 C
C2 0.0060(3) 0.5091(12) 0.1429(5) 0.053(2) Uani d . 1 C
H2 0.0225 0.5074 0.1962 0.064 Uiso calc R 1 H
C3 -0.0158(3) 0.3417(12) 0.1126(6) 0.066(3) Uani d . 1 C
H3 -0.0129 0.2304 0.1453 0.080 Uiso calc R 1 H
C4 -0.0403(3) 0.3412(11) 0.0377(6) 0.059(2) Uani d . 1 C
H4 -0.0540 0.2285 0.0184 0.071 Uiso calc R 1 H
C5 -0.0462(2) 0.5075(10) -0.0136(5) 0.0432(18) Uani d . 1 C
C6 -0.0706(3) 0.5176(12) -0.0947(5) 0.058(2) Uani d . 1 C
H6 -0.0853 0.4103 -0.1175 0.069 Uiso calc R 1 H
C7 -0.0725(3) 0.6807(13) -0.1388(6) 0.065(2) Uani d . 1 C
H7 -0.0880 0.6872 -0.1931 0.078 Uiso calc R 1 H
C8 -0.0517(3) 0.8390(11) -0.1039(5) 0.055(2) Uani d . 1 C
H8 -0.0553 0.9527 -0.1344 0.066 Uiso calc R 1 H
C9 -0.0241(2) 0.6757(10) 0.0139(5) 0.0436(19) Uani d . 1 C
C10 0.1159(2) 0.7729(11) 0.0819(5) 0.0460(19) Uani d . 1 C
C11 0.1396(2) 0.8881(11) 0.0192(4) 0.0447(17) Uani d . 1 C
H11 0.1374 1.0193 0.0138 0.054 Uiso calc R 1 H
C12 0.1685(3) 0.7580(10) -0.0363(5) 0.046(2) Uani d . 1 C
C13 0.1642(3) 0.5770(11) -0.0109(5) 0.0519(19) Uani d . 1 C
Br3 0.45484(4) 0.68714(14) 0.38690(7) 0.0905(3) Uani d . 1 Br
Br4 0.43461(3) 1.16646(11) 0.33536(6) 0.0651(2) Uani d . 1 Br
S3 0.32894(8) 0.6771(4) 0.09128(13) 0.0690(6) Uani d . 1 S
S4 0.37186(9) 0.9980(4) 0.19215(18) 0.0870(9) Uani d . 1 S
O3 0.3401(2) 0.4816(9) 0.0825(4) 0.0860(19) Uani d . 1 O
O4 0.3325(2) 0.8030(11) 0.0183(4) 0.097(2) Uani d . 1 O
N3 0.2738(2) 0.6835(10) 0.1291(4) 0.0562(18) Uani d . 1 N
H3N 0.2580 0.5796 0.1326 0.067 Uiso calc R 1 H
N4 0.2233(2) 0.6656(9) 0.2732(4) 0.0492(16) Uani d . 1 N
C14 0.2527(3) 0.8519(11) 0.1551(5) 0.0520(19) Uani d . 1 C
C15 0.2555(3) 1.0245(14) 0.1120(6) 0.075(3) Uani d . 1 C
H15 0.2734 1.0375 0.0608 0.090 Uiso calc R 1 H
C16 0.2307(3) 1.1802(13) 0.1469(7) 0.076(3) Uani d . 1 C
H16 0.2321 1.2946 0.1162 0.091 Uiso calc R 1 H
C17 0.2047(3) 1.1741(13) 0.2223(8) 0.076(3) Uani d . 1 C
H17 0.1893 1.2813 0.2436 0.091 Uiso calc R 1 H
C18 0.2020(3) 0.9968(11) 0.2680(5) 0.054(2) Uani d . 1 C
C19 0.1762(3) 0.9739(14) 0.3492(6) 0.068(2) Uani d . 1 C
H19 0.1610 1.0765 0.3755 0.082 Uiso calc R 1 H
C20 0.1745(3) 0.7990(15) 0.3865(6) 0.070(3) Uani d . 1 C
H20 0.1569 0.7808 0.4378 0.085 Uiso calc R 1 H
C21 0.1981(3) 0.6488(12) 0.3501(6) 0.063(2) Uani d . 1 C
H21 0.1971 0.5318 0.3785 0.076 Uiso calc R 1 H
C22 0.2245(2) 0.8350(10) 0.2338(5) 0.0455(19) Uani d . 1 C
C23 0.3662(3) 0.7649(11) 0.1777(5) 0.057(2) Uani d . 1 C
C24 0.39153(17) 0.6242(8) 0.2353(3) 0.0208(13) Uani d D 1 C
H24 0.3927 0.4923 0.2351 0.025 Uiso calc R 1 H
C25 0.4148(3) 0.7743(11) 0.2946(4) 0.051(2) Uani d D 1 C
C26 0.4082(2) 0.9536(11) 0.2772(4) 0.0463(18) Uani d . 1 C

loop_
_atom_site_aniso_label
_atom_site_aniso_U_11
_atom_site_aniso_U_22
_atom_site_aniso_U_33
_atom_site_aniso_U_12
_atom_site_aniso_U_13
_atom_site_aniso_U_23
Br1 0.0719(6) 0.0824(6) 0.0769(6) -0.0052(5) 0.0296(5) 0.0118(5)
Br2 0.0716(6) 0.0646(5) 0.0691(6) 0.0197(4) 0.0060(5) -0.0014(5)
S1 0.0464(11) 0.0664(14) 0.0374(10) -0.0005(10) -0.0025(8) -0.0073(9)
S2 0.0639(15) 0.0593(13) 0.0637(14) 0.0082(11) 0.0095(10) 0.0107(11)
O1 0.067(4) 0.111(4) 0.035(3) 0.001(3) -0.004(3) 0.002(3)
O2 0.071(4) 0.053(3) 0.072(4) 0.002(3) -0.011(3) -0.021(3)
N1 0.044(4) 0.053(4) 0.055(4) 0.003(3) -0.005(3) -0.014(3)
N2 0.041(4) 0.046(4) 0.053(4) 0.006(3) -0.002(3) 0.001(3)
C1 0.034(4) 0.045(5) 0.042(4) 0.010(3) 0.005(3) -0.008(3)
C2 0.052(5) 0.058(5) 0.050(5) 0.008(4) 0.007(4) 0.003(4)
C3 0.078(7) 0.046(6) 0.076(7) 0.014(5) 0.031(5) 0.003(5)
C4 0.070(6) 0.045(5) 0.063(6) -0.010(4) 0.015(5) -0.016(5)
C5 0.030(4) 0.054(5) 0.045(4) -0.001(4) 0.013(3) -0.006(4)
C6 0.048(5) 0.061(5) 0.064(6) -0.019(4) 0.008(4) -0.011(4)
C7 0.053(5) 0.094(7) 0.049(5) -0.006(5) -0.005(4) -0.010(5)
C8 0.057(5) 0.062(5) 0.045(5) 0.019(4) 0.003(4) 0.006(4)
C9 0.035(4) 0.049(5) 0.047(5) 0.006(3) 0.002(4) 0.003(4)
C10 0.031(4) 0.062(5) 0.044(5) 0.004(3) -0.015(4) -0.007(4)
C11 0.030(4) 0.073(5) 0.031(4) -0.004(4) 0.010(3) 0.002(4)
C12 0.031(4) 0.049(5) 0.057(5) -0.010(3) -0.002(4) 0.011(4)
C13 0.048(5) 0.056(5) 0.052(5) 0.012(4) -0.006(4) -0.006(4)
Br3 0.0864(7) 0.0897(7) 0.0954(8) -0.0071(5) -0.0415(6) 0.0248(6)
Br4 0.0620(5) 0.0654(5) 0.0680(5) -0.0083(4) 0.0023(4) -0.0131(4)
S3 0.0608(14) 0.1018(19) 0.0444(12) -0.0130(13) 0.0035(10) -0.0214(12)
S4 0.084(2) 0.097(2) 0.0801(18) -0.0153(16) -0.0064(14) 0.0038(15)
O3 0.080(4) 0.092(5) 0.086(5) 0.006(3) 0.012(3) -0.050(4)
O4 0.082(5) 0.171(7) 0.037(4) -0.035(4) 0.009(3) 0.001(4)
N3 0.056(4) 0.058(4) 0.055(4) -0.018(3) -0.002(3) -0.019(3)
N4 0.039(4) 0.058(4) 0.051(4) -0.007(3) -0.003(3) -0.003(3)
C14 0.050(5) 0.058(5) 0.048(4) -0.003(4) -0.021(4) -0.004(5)
C15 0.091(7) 0.076(6) 0.057(5) -0.036(6) -0.023(5) 0.017(5)
C16 0.085(7) 0.054(6) 0.088(8) -0.008(5) -0.044(7) 0.011(5)
C17 0.082(7) 0.064(6) 0.082(7) 0.002(5) -0.036(6) -0.006(5)
C18 0.047(5) 0.059(5) 0.055(5) 0.006(4) -0.017(4) -0.020(4)
C19 0.047(5) 0.086(6) 0.071(7) -0.005(5) -0.020(4) -0.037(6)
C20 0.036(5) 0.114(8) 0.061(6) -0.008(5) -0.005(4) -0.033(6)
C21 0.057(5) 0.070(5) 0.061(6) -0.002(4) -0.003(4) 0.001(5)
C22 0.036(4) 0.047(5) 0.054(5) -0.009(4) -0.022(4) -0.002(4)
C23 0.051(5) 0.067(5) 0.053(5) -0.027(4) 0.005(4) -0.021(4)
C24 0.005(3) 0.034(3) 0.024(3) -0.003(2) -0.006(2) 0.010(3)
C25 0.038(5) 0.074(6) 0.041(5) 0.011(4) 0.003(3) 0.010(4)
C26 0.046(5) 0.057(5) 0.036(4) 0.012(4) -0.004(3) 0.008(4)

loop_
_atom_type_symbol
_atom_type_description
_atom_type_scat_dispersion_real
_atom_type_scat_dispersion_imag
_atom_type_scat_source
C C 0.0181 0.0091 'International Tables Vol C Tables 4.2.6.8 and 6.1.1.4'
H H 0.0000 0.0000 'International Tables Vol C Tables 4.2.6.8 and 6.1.1.4'
Br Br -0.6763 1.2805 'International Tables Vol C Tables 4.2.6.8 and 6.1.1.4'
N N 0.0311 0.0180 'International Tables Vol C Tables 4.2.6.8 and 6.1.1.4'
O O 0.0492 0.0322 'International Tables Vol C Tables 4.2.6.8 and 6.1.1.4'
S S 0.3331 0.5567 'International Tables Vol C Tables 4.2.6.8 and 6.1.1.4'

loop_
_geom_angle_atom_site_label_1
_geom_angle_atom_site_label_2
_geom_angle_atom_site_label_3
_geom_angle
O1 S1 O2 121.7(3)
O1 S1 N1 108.0(3)
O2 S1 N1 105.9(3)
O1 S1 C10 106.3(4)
O2 S1 C10 107.7(3)
N1 S1 C10 106.3(3)
C10 S2 C13 90.6(4)
C1 N1 S1 124.5(5)
C1 N1 H1N 117.7
S1 N1 H1N 117.7
C9 N2 C8 114.9(6)
C2 C1 N1 126.6(7)
C2 C1 C9 119.5(7)
N1 C1 C9 113.9(6)
C1 C2 C3 121.2(8)
C1 C2 H2 119.4
C3 C2 H2 119.4
C4 C3 C2 120.6(8)
C4 C3 H3 119.7
C2 C3 H3 119.7
C3 C4 C5 121.8(8)
C3 C4 H4 119.1
C5 C4 H4 119.1
C9 C5 C6 115.7(7)
C9 C5 C4 119.0(7)
C6 C5 C4 125.2(8)
C7 C6 C5 120.0(7)
C7 C6 H6 120.0
C5 C6 H6 120.0
C6 C7 C8 119.6(8)
C6 C7 H7 120.2
C8 C7 H7 120.2
N2 C8 C7 124.6(7)
N2 C8 H8 117.7
C7 C8 H8 117.7
N2 C9 C5 125.0(7)
N2 C9 C1 117.0(6)
C5 C9 C1 117.9(6)
C11 C10 S2 115.5(6)
C11 C10 S1 121.4(6)
S2 C10 S1 123.1(5)
C10 C11 C12 106.4(6)
C10 C11 H11 126.8
C12 C11 H11 126.8
C13 C12 C11 112.2(6)
C13 C12 Br1 126.2(6)
C11 C12 Br1 121.6(5)
C12 C13 S2 115.2(6)
C12 C13 Br2 125.0(6)
S2 C13 Br2 119.6(5)
O4 S3 O3 121.3(4)
O4 S3 N3 108.4(4)
O3 S3 N3 105.5(4)
O4 S3 C23 108.0(4)
O3 S3 C23 105.8(4)
N3 S3 C23 107.1(4)
C23 S4 C26 88.6(4)
C14 N3 S3 121.7(5)
C14 N3 H3N 119.1
S3 N3 H3N 119.1
C22 N4 C21 118.0(7)
C15 C14 N3 126.6(9)
C15 C14 C22 119.6(8)
N3 C14 C22 113.8(7)
C14 C15 C16 118.9(9)
C14 C15 H15 120.5
C16 C15 H15 120.5
C17 C16 C15 124.1(9)
C17 C16 H16 118.0
C15 C16 H16 118.0
C16 C17 C18 117.5(9)
C16 C17 H17 121.2
C18 C17 H17 121.2
C22 C18 C17 120.5(8)
C22 C18 C19 117.0(8)
C17 C18 C19 122.5(8)
C20 C19 C18 118.3(8)
C20 C19 H19 120.8
C18 C19 H19 120.8
C19 C20 C21 121.3(9)
C19 C20 H20 119.4
C21 C20 H20 119.4
N4 C21 C20 122.0(8)
N4 C21 H21 119.0
C20 C21 H21 119.0
N4 C22 C18 123.4(8)
N4 C22 C14 117.3(7)
C18 C22 C14 119.2(7)
C24 C23 S4 122.0(5)
C24 C23 S3 118.4(5)
S4 C23 S3 119.6(5)
C23 C24 C25 95.1(5)
C23 C24 H24 132.5
C25 C24 H24 132.5
C26 C25 C24 119.2(6)
C26 C25 Br3 123.2(5)
C24 C25 Br3 117.5(5)
C25 C26 S4 115.1(6)
C25 C26 Br4 128.1(5)
S4 C26 Br4 116.8(4)

loop_
_geom_bond_atom_site_label_1
_geom_bond_atom_site_label_2
_geom_bond_distance
Br1 C12 1.845(7)
Br2 C13 1.889(7)
S1 O1 1.405(6)
S1 O2 1.442(5)
S1 N1 1.625(6)
S1 C10 1.748(8)
S2 C10 1.681(8)
S2 C13 1.689(8)
N1 C1 1.418(8)
N1 H1N 0.8600
N2 C9 1.338(8)
N2 C8 1.339(9)
C1 C2 1.342(10)
C1 C9 1.469(10)
C2 C3 1.408(11)
C2 H2 0.9300
C3 C4 1.327(12)
C3 H3 0.9300
C4 C5 1.416(10)
C4 H4 0.9300
C5 C9 1.404(10)
C5 C6 1.407(10)
C6 C7 1.329(11)
C6 H6 0.9300
C7 C8 1.367(10)
C7 H7 0.9300
C8 H8 0.9300
C10 C11 1.415(9)
C11 C12 1.487(10)
C11 H11 0.9300
C12 C13 1.337(10)
Br3 C25 1.897(7)
Br4 C26 1.893(8)
S3 O4 1.418(6)
S3 O3 1.420(6)
S3 N3 1.662(6)
S3 C23 1.787(8)
S4 C23 1.665(8)
S4 C26 1.674(7)
N3 C14 1.386(9)
N3 H3N 0.8600
N4 C22 1.334(9)
N4 C21 1.366(10)
C14 C15 1.382(11)
C14 C22 1.436(11)
C15 C16 1.405(13)
C15 H15 0.9300
C16 C17 1.356(14)
C16 H16 0.9300
C17 C18 1.429(12)
C17 H17 0.9300
C18 C22 1.404(10)
C18 C19 1.436(11)
C19 C20 1.356(12)
C19 H19 0.9300
C20 C21 1.368(11)
C20 H20 0.9300
C21 H21 0.9300
C23 C24 1.502(10)
C24 C25 1.535(7)
C24 H24 0.9300
C25 C26 1.305(10)

loop_
_geom_hbond_atom_site_label_D
_geom_hbond_atom_site_label_H
_geom_hbond_atom_site_label_A
_geom_hbond_site_symmetry_A
_geom_hbond_distance_DH
_geom_hbond_distance_HA
_geom_hbond_distance_DA
_geom_hbond_angle_DHA
C6 H6 O1 2_564 0.93 2.51 3.215(9) 133
C20 H20 O3 3 0.93 2.60 3.253(10) 127

loop_
_geom_torsion_atom_site_label_1
_geom_torsion_atom_site_label_2
_geom_torsion_atom_site_label_3
_geom_torsion_atom_site_label_4
_geom_torsion
O1 S1 N1 C1 -54.0(6)
O2 S1 N1 C1 174.1(5)
C10 S1 N1 C1 59.7(6)
S1 N1 C1 C2 40.8(10)
S1 N1 C1 C9 -140.1(5)
N1 C1 C2 C3 -178.6(6)
C9 C1 C2 C3 2.3(11)
C1 C2 C3 C4 -1.4(13)
C2 C3 C4 C5 -1.0(12)
C3 C4 C5 C9 2.4(11)
C3 C4 C5 C6 178.2(7)
C9 C5 C6 C7 -1.7(10)
C4 C5 C6 C7 -177.6(7)
C5 C6 C7 C8 -1.5(11)
C9 N2 C8 C7 -2.6(11)
C6 C7 C8 N2 3.9(12)
C8 N2 C9 C5 -1.0(10)
C8 N2 C9 C1 179.7(6)
C6 C5 C9 N2 3.1(10)
C4 C5 C9 N2 179.3(7)
C6 C5 C9 C1 -177.6(6)
C4 C5 C9 C1 -1.4(9)
C2 C1 C9 N2 178.5(7)
N1 C1 C9 N2 -0.7(8)
C2 C1 C9 C5 -0.9(10)
N1 C1 C9 C5 179.9(6)
C13 S2 C10 C11 0.3(5)
C13 S2 C10 S1 179.6(5)
O1 S1 C10 C11 -148.7(6)
O2 S1 C10 C11 -16.7(6)
N1 S1 C10 C11 96.5(6)
O1 S1 C10 S2 32.1(5)
O2 S1 C10 S2 164.0(4)
N1 S1 C10 S2 -82.8(5)
S2 C10 C11 C12 0.1(7)
S1 C10 C11 C12 -179.2(5)
C10 C11 C12 C13 -0.7(8)
C10 C11 C12 Br1 179.2(5)
C11 C12 C13 S2 1.0(8)
Br1 C12 C13 S2 -178.8(4)
C11 C12 C13 Br2 175.8(5)
Br1 C12 C13 Br2 -4.0(10)
C10 S2 C13 C12 -0.8(6)
C10 S2 C13 Br2 -175.9(4)
O4 S3 N3 C14 -56.0(7)
O3 S3 N3 C14 172.7(6)
C23 S3 N3 C14 60.3(7)
S3 N3 C14 C15 42.4(10)
S3 N3 C14 C22 -139.4(6)
N3 C14 C15 C16 178.4(7)
C22 C14 C15 C16 0.3(12)
C14 C15 C16 C17 1.8(14)
C15 C16 C17 C18 -1.1(13)
C16 C17 C18 C22 -1.7(11)
C16 C17 C18 C19 179.1(7)
C22 C18 C19 C20 -1.1(10)
C17 C18 C19 C20 178.1(7)
C18 C19 C20 C21 2.5(11)
C22 N4 C21 C20 0.4(10)
C19 C20 C21 N4 -2.2(12)
C21 N4 C22 C18 1.1(10)
C21 N4 C22 C14 177.5(6)
C17 C18 C22 N4 -179.9(7)
C19 C18 C22 N4 -0.7(11)
C17 C18 C22 C14 3.8(10)
C19 C18 C22 C14 -177.0(6)
C15 C14 C22 N4 -179.6(7)
N3 C14 C22 N4 2.1(9)
C15 C14 C22 C18 -3.0(10)
N3 C14 C22 C18 178.6(6)
C26 S4 C23 C24 -0.6(6)
C26 S4 C23 S3 179.5(5)
O4 S3 C23 C24 -144.6(6)
O3 S3 C23 C24 -13.4(7)
N3 S3 C23 C24 98.8(6)
O4 S3 C23 S4 35.3(6)
O3 S3 C23 S4 166.5(5)
N3 S3 C23 S4 -81.3(6)
S4 C23 C24 C25 1.7(7)
S3 C23 C24 C25 -178.4(5)
C23 C24 C25 C26 -2.6(8)
C23 C24 C25 Br3 -179.5(5)
C24 C25 C26 S4 2.7(9)
Br3 C25 C26 S4 179.4(4)
C24 C25 C26 Br4 -176.9(5)
Br3 C25 C26 Br4 -0.2(10)
C23 S4 C26 C25 -1.2(6)
C23 S4 C26 Br4 178.4(5)

loop_
_cod_related_entry_id
_cod_related_entry_database
_cod_related_entry_code
1 ChemSpider 23301239
